data_4339113
loop_
_publ_author_name
'Hull, Michael W.'
'Sevov, Slavi C.'

_publ_section_title
;
 Organo-Zintl clusters soluble in conventional organic solvents: setting
 the stage for organo-Zintl cluster chemistry.
;
_journal_issue 26
_journal_name_full 'Inorganic chemistry'
_journal_page_first 10953
_journal_page_last 10955
_journal_paper_doi 10.1021/ic702151q
_journal_volume 46
_journal_year 2007
_chemical_formula_moiety
;
'2(C12 H28 N1) (C4 H6 Ge9)'
;
_chemical_formula_sum 'C28 H62 Ge9 N2'
_chemical_formula_weight 1080.29
_chemical_name_systematic
; 
 (Pr4N)2[CH2=CH-Ge9-CHCH2] 
;
_space_group_IT_number 14
_symmetry_cell_setting monoclinic
_symmetry_space_group_name_Hall '-P 2ybc'
_symmetry_space_group_name_H-M 'P 1 21/c 1'
_atom_sites_solution_hydrogens geom
_atom_sites_solution_primary direct
_atom_sites_solution_secondary difmap
_audit_creation_method SHELXL-97
_cell_angle_alpha 90.00
_cell_angle_beta 92.006(2)
_cell_angle_gamma 90.00
_cell_formula_units_Z 4
_cell_length_a 10.9239(4)
_cell_length_b 16.8461(6)
_cell_length_c 22.4274(7)
_cell_measurement_temperature 100(2)
_cell_volume 4124.7(2)
_computing_cell_refinement 'APEX2/SAINT (Bruker, 2004)'
_computing_data_collection 'APEX2 (Bruker, 2004)'
_computing_data_reduction 'SAINT/XPREP (Bruker, 2004; Sheldrick, 2003)'
_computing_molecular_graphics 'XP (Sheldrick, 1998)'
_computing_publication_material 'XCIF (Sheldrick, 2001)'
_computing_structure_refinement 'SHELXL-97 (Sheldrick, 1997)'
_computing_structure_solution 'SHELXS-97 (Sheldrick, 1990)'
_diffrn_ambient_temperature 100(2)
_diffrn_measured_fraction_theta_full 0.998
_diffrn_measured_fraction_theta_max 0.998
_diffrn_measurement_device_type 'CCD Area Detector'
_diffrn_measurement_method 'Phi and Omega Scans'
_diffrn_radiation_monochromator graphite
_diffrn_radiation_source 'fine-focus sealed tube'
_diffrn_radiation_type MoK\a
_diffrn_radiation_wavelength 0.71073
_diffrn_reflns_av_R_equivalents 0.0413
_diffrn_reflns_av_sigmaI/netI 0.0386
_diffrn_reflns_limit_h_max 12
_diffrn_reflns_limit_h_min -12
_diffrn_reflns_limit_k_max 20
_diffrn_reflns_limit_k_min -16
_diffrn_reflns_limit_l_max 26
_diffrn_reflns_limit_l_min -26
_diffrn_reflns_number 32599
_diffrn_reflns_theta_full 25.00
_diffrn_reflns_theta_max 25.00
_diffrn_reflns_theta_min 1.51
_exptl_absorpt_coefficient_mu 6.480
_exptl_absorpt_correction_T_max 0.5963
_exptl_absorpt_correction_T_min 0.1789
_exptl_absorpt_correction_type multi-scan
_exptl_absorpt_process_details SADABS
_exptl_crystal_colour orange
_exptl_crystal_density_diffrn 1.739
_exptl_crystal_density_method 'not measured'
_exptl_crystal_description parallelepiped
_exptl_crystal_F_000 2128
_exptl_crystal_size_max 0.41
_exptl_crystal_size_mid 0.12
_exptl_crystal_size_min 0.09
_refine_diff_density_max 1.443
_refine_diff_density_min -0.836
_refine_diff_density_rms 0.133
_refine_ls_extinction_method none
_refine_ls_goodness_of_fit_ref 1.083
_refine_ls_hydrogen_treatment constr
_refine_ls_matrix_type full
_refine_ls_number_parameters 452
_refine_ls_number_reflns 7232
_refine_ls_number_restraints 0
_refine_ls_restrained_S_all 1.083
_refine_ls_R_factor_all 0.0611
_refine_ls_R_factor_gt 0.0426
_refine_ls_shift/su_max 0.000
_refine_ls_shift/su_mean 0.000
_refine_ls_structure_factor_coef Fsqd
_refine_ls_weighting_details 'calc w=1/[\s^2^(Fo^2^)+(0.0539P)^2^+21.1092P] where P=(Fo^2^+2Fc^2^)/3'
_refine_ls_weighting_scheme calc
_refine_ls_wR_factor_gt 0.1164
_refine_ls_wR_factor_ref 0.1270
_reflns_number_gt 5579
_reflns_number_total 7232
_reflns_threshold_expression >2sigma(I)
_cod_data_source_file ic702151q-file004.cif
_cod_data_source_block Ge9-(CH=CH2)2_tetrapropyl
_cod_depositor_comments
;
The following automatic conversions were performed:

'_symmetry_cell_setting' value 'Monoclinic' changed to 'monoclinic'
according to
/usr/data/users/saulius/automatic-downloads/retrospective/ACS/lib/dictionaries/cif_core.dic
dictionary named 'cif_core.dic' version 2.4.2 from 2011-04-26.

Automatic conversion script
Id: cif_fix_values 2281 2013-09-26 08:29:07Z andrius 
;
_cod_original_sg_symbol_H-M P2(1)/c
_cod_database_code 4339113

loop_
_symmetry_equiv_pos_as_xyz
'x, y, z'
'-x, y+1/2, -z+1/2'
'-x, -y, -z'
'x, -y-1/2, z-1/2'

loop_
_atom_site_label
_atom_site_type_symbol
_atom_site_fract_x
_atom_site_fract_y
_atom_site_fract_z
_atom_site_U_iso_or_equiv
_atom_site_adp_type
_atom_site_occupancy
_atom_site_symmetry_multiplicity
_atom_site_calc_flag
_atom_site_refinement_flags
_atom_site_disorder_assembly
_atom_site_disorder_group
Ge1 Ge 0.13510(6) 0.27945(4) 0.23586(3) 0.03094(18) Uani 1 1 d . . .
Ge2 Ge 0.12282(6) 0.41456(4) 0.18070(3) 0.03314(18) Uani 1 1 d . . .
Ge3 Ge 0.34951(7) 0.34211(5) 0.22354(3) 0.03507(19) Uani 1 1 d . . .
Ge4 Ge 0.38432(8) 0.28197(5) 0.11491(4) 0.0454(2) Uani 1 1 d . . .
Ge5 Ge 0.30602(7) 0.18968(4) 0.20292(3) 0.0377(2) Uani 1 1 d . . .
Ge6 Ge -0.00641(7) 0.28931(5) 0.14479(4) 0.0455(2) Uani 1 1 d . . .
Ge7 Ge 0.32757(7) 0.42971(5) 0.12840(3) 0.0391(2) Uani 1 1 d . . .
Ge8 Ge 0.17509(9) 0.20967(5) 0.10871(4) 0.0471(2) Uani 1 1 d . . .
Ge9 Ge 0.15200(8) 0.35451(5) 0.07276(3) 0.0449(2) Uani 1 1 d . . .
C1 C 0.0865(8) 0.3038(4) 0.3179(3) 0.0471(19) Uani 1 1 d . . .
H1 H 0.1484 0.3158 0.3473 0.057 Uiso 1 1 calc R . .
C2 C -0.0307(11) 0.3039(6) 0.3335(5) 0.087(4) Uani 1 1 d . . .
H2A H -0.0938 0.2920 0.3046 0.104 Uiso 1 1 calc R . .
H2B H -0.0508 0.3159 0.3734 0.104 Uiso 1 1 calc R . .
C3 C 0.1694(17) 0.1362(8) 0.0391(5) 0.124(6) Uani 1 1 d . . .
H3 H 0.2356 0.0997 0.0390 0.149 Uiso 1 1 calc R . .
C4 C 0.098(3) 0.1292(13) -0.0027(8) 0.260(16) Uani 1 1 d . . .
H4A H 0.0291 0.1631 -0.0065 0.312 Uiso 1 1 calc R . .
H4B H 0.1116 0.0896 -0.0320 0.312 Uiso 1 1 calc R . .
C20 C 0.3723(11) 0.5016(7) 0.3597(6) 0.099(4) Uani 1 1 d . . .
H20A H 0.3877 0.4671 0.3251 0.119 Uiso 1 1 calc R A 4
H20B H 0.3275 0.4699 0.3891 0.119 Uiso 1 1 calc R A 4
C21 C 0.506(2) 0.5303(16) 0.3906(11) 0.056(6) Uani 0.440(14) 1 d P B 4
H21A H 0.5507 0.5627 0.3617 0.067 Uiso 0.440(14) 1 calc PR B 4
H21B H 0.4913 0.5635 0.4261 0.067 Uiso 0.440(14) 1 calc PR B 4
C22 C 0.587(2) 0.454(2) 0.4099(12) 0.062(8) Uani 0.440(14) 1 d P B 4
H22A H 0.6643 0.4722 0.4287 0.093 Uiso 0.440(14) 1 calc PR B 4
H22B H 0.6033 0.4226 0.3745 0.093 Uiso 0.440(14) 1 calc PR B 4
H22C H 0.5420 0.4222 0.4383 0.093 Uiso 0.440(14) 1 calc PR B 4
C23 C 0.3477(17) 0.5962(14) 0.2725(9) 0.047(5) Uani 0.560(14) 1 d P B 4
H23A H 0.4377 0.6022 0.2772 0.056 Uiso 0.560(14) 1 calc PR B 4
H23B H 0.3308 0.5522 0.2441 0.056 Uiso 0.560(14) 1 calc PR B 4
C24 C 0.289(3) 0.6787(14) 0.2449(12) 0.057(6) Uani 0.440(14) 1 d P B 4
H24A H 0.1996 0.6716 0.2365 0.068 Uiso 0.440(14) 1 calc PR B 4
H24B H 0.2998 0.7223 0.2741 0.068 Uiso 0.440(14) 1 calc PR B 4
C25 C 0.353(3) 0.700(2) 0.1861(16) 0.048(7) Uani 0.440(14) 1 d P B 4
H25A H 0.3168 0.7482 0.1688 0.072 Uiso 0.440(14) 1 calc PR B 4
H25B H 0.3437 0.6561 0.1577 0.072 Uiso 0.440(14) 1 calc PR B 4
H25C H 0.4409 0.7090 0.1950 0.072 Uiso 0.440(14) 1 calc PR B 4
C26 C 0.308(3) 0.6386(19) 0.3734(10) 0.038(6) Uani 0.440(14) 1 d P B 4
H26A H 0.2442 0.6787 0.3641 0.046 Uiso 0.440(14) 1 calc PR B 4
H26B H 0.3892 0.6625 0.3661 0.046 Uiso 0.440(14) 1 calc PR B 4
C27 C 0.302(2) 0.6122(14) 0.4382(11) 0.045(6) Uani 0.440(14) 1 d P B 4
H27A H 0.3729 0.5779 0.4490 0.054 Uiso 0.440(14) 1 calc PR B 4
H27B H 0.2260 0.5815 0.4440 0.054 Uiso 0.440(14) 1 calc PR B 4
C28 C 0.304(2) 0.6877(11) 0.4783(8) 0.043(5) Uani 0.440(14) 1 d P B 4
H28A H 0.2988 0.6720 0.5202 0.064 Uiso 0.440(14) 1 calc PR B 4
H28B H 0.2334 0.7214 0.4671 0.064 Uiso 0.440(14) 1 calc PR B 4
H28C H 0.3797 0.7172 0.4727 0.064 Uiso 0.440(14) 1 calc PR B 4
C29 C 0.1790(17) 0.5203(12) 0.3327(8) 0.026(4) Uani 0.440(14) 1 d P B 4
H29A H 0.1626 0.4953 0.3716 0.031 Uiso 0.440(14) 1 calc PR B 4
H29B H 0.1927 0.4778 0.3032 0.031 Uiso 0.440(14) 1 calc PR B 4
C30 C 0.0659(15) 0.5741(8) 0.3114(7) 0.043(4) Uani 0.560(14) 1 d P B 4
H30A H 0.0581 0.6189 0.3396 0.052 Uiso 0.560(14) 1 calc PR B 4
H30B H 0.0821 0.5965 0.2716 0.052 Uiso 0.560(14) 1 calc PR B 4
C31 C -0.051(4) 0.5295(18) 0.3079(13) 0.037(7) Uani 0.440(14) 1 d P B 4
H31A H -0.1177 0.5653 0.2947 0.055 Uiso 0.440(14) 1 calc PR B 4
H31B H -0.0688 0.5081 0.3473 0.055 Uiso 0.440(14) 1 calc PR B 4
H31C H -0.0449 0.4859 0.2793 0.055 Uiso 0.440(14) 1 calc PR B 4
C21B C 0.491(3) 0.5094(15) 0.3567(13) 0.095(8) Uani 0.560(14) 1 d P B 5
H21C H 0.5196 0.5592 0.3761 0.114 Uiso 0.560(14) 1 calc PR B 5
H21D H 0.5165 0.5093 0.3148 0.114 Uiso 0.560(14) 1 calc PR B 5
C22B C 0.541(2) 0.4393(15) 0.3892(12) 0.082(7) Uani 0.560(14) 1 d P B 5
H22D H 0.6303 0.4412 0.3903 0.123 Uiso 0.560(14) 1 calc PR B 5
H22E H 0.5127 0.3908 0.3687 0.123 Uiso 0.560(14) 1 calc PR B 5
H22F H 0.5114 0.4394 0.4300 0.123 Uiso 0.560(14) 1 calc PR B 5
C23B C 0.322(2) 0.633(2) 0.3034(16) 0.087(10) Uani 0.440(14) 1 d P B 5
H23C H 0.4000 0.6557 0.3191 0.104 Uiso 0.440(14) 1 calc PR B 5
H23D H 0.2586 0.6750 0.3056 0.104 Uiso 0.440(14) 1 calc PR B 5
C24B C 0.335(5) 0.613(4) 0.2451(17) 0.20(3) Uani 0.560(14) 1 d P B 5
H24C H 0.2547 0.5910 0.2313 0.237 Uiso 0.560(14) 1 calc PR B 5
H24D H 0.3934 0.5684 0.2453 0.237 Uiso 0.560(14) 1 calc PR B 5
C25B C 0.373(3) 0.667(2) 0.1973(15) 0.072(10) Uani 0.560(14) 1 d P B 5
H25D H 0.3825 0.6365 0.1606 0.107 Uiso 0.560(14) 1 calc PR B 5
H25E H 0.4508 0.6920 0.2091 0.107 Uiso 0.560(14) 1 calc PR B 5
H25F H 0.3102 0.7079 0.1906 0.107 Uiso 0.560(14) 1 calc PR B 5
C26B C 0.273(3) 0.6294(14) 0.3990(16) 0.086(11) Uani 0.560(14) 1 d P B 5
H26C H 0.3548 0.6521 0.4091 0.103 Uiso 0.560(14) 1 calc PR B 5
H26D H 0.2204 0.6744 0.3861 0.103 Uiso 0.560(14) 1 calc PR B 5
C27B C 0.227(4) 0.602(2) 0.4528(13) 0.126(13) Uani 0.560(14) 1 d P B 5
H27C H 0.2783 0.5571 0.4672 0.151 Uiso 0.560(14) 1 calc PR B 5
H27D H 0.1432 0.5809 0.4444 0.151 Uiso 0.560(14) 1 calc PR B 5
C28B C 0.220(3) 0.664(2) 0.5033(15) 0.166(19) Uani 0.560(14) 1 d P B 5
H28D H 0.1842 0.6390 0.5382 0.249 Uiso 0.560(14) 1 calc PR B 5
H28E H 0.1694 0.7084 0.4898 0.249 Uiso 0.560(14) 1 calc PR B 5
H28F H 0.3030 0.6824 0.5140 0.249 Uiso 0.560(14) 1 calc PR B 5
C29B C 0.153(2) 0.5590(18) 0.3166(11) 0.064(6) Uani 0.560(14) 1 d P B 5
H29C H 0.1168 0.6108 0.3048 0.077 Uiso 0.560(14) 1 calc PR B 5
H29D H 0.1530 0.5253 0.2804 0.077 Uiso 0.560(14) 1 calc PR B 5
C30B C 0.0771(18) 0.5237(15) 0.3575(11) 0.070(7) Uani 0.440(14) 1 d P B 5
H30C H 0.0681 0.5589 0.3924 0.084 Uiso 0.440(14) 1 calc PR B 5
H30D H 0.1127 0.4727 0.3715 0.084 Uiso 0.440(14) 1 calc PR B 5
C31B C -0.048(3) 0.5095(18) 0.3261(13) 0.049(7) Uani 0.560(14) 1 d P B 5
H31D H -0.1022 0.4820 0.3534 0.074 Uiso 0.560(14) 1 calc PR B 5
H31E H -0.0378 0.4768 0.2905 0.074 Uiso 0.560(14) 1 calc PR B 5
H31F H -0.0848 0.5605 0.3144 0.074 Uiso 0.560(14) 1 calc PR B 5
N1 N 0.2465(5) 0.4614(3) 0.8920(2) 0.0295(12) Uani 1 1 d . . .
N2 N 0.2905(7) 0.5733(6) 0.3386(5) 0.077(3) Uani 1 1 d . B .
C8 C 0.3905(7) 0.2509(5) 0.9100(4) 0.052(2) Uani 1 1 d . . .
H8A H 0.3881 0.2109 0.9417 0.078 Uiso 1 1 calc R . .
H8B H 0.4749 0.2694 0.9060 0.078 Uiso 1 1 calc R . .
H8C H 0.3609 0.2274 0.8722 0.078 Uiso 1 1 calc R . .
C9 C 0.3084(7) 0.3213(5) 0.9257(3) 0.0404(17) Uani 1 1 d . . .
H9A H 0.2235 0.3025 0.9304 0.048 Uiso 1 1 calc R . .
H9B H 0.3377 0.3447 0.9641 0.048 Uiso 1 1 calc R . .
C10 C 0.2299(6) 0.5106(4) 0.8354(3) 0.0337(16) Uani 1 1 d . . .
H10A H 0.1836 0.4785 0.8053 0.040 Uiso 1 1 calc R . .
H10B H 0.1792 0.5575 0.8445 0.040 Uiso 1 1 calc R . .
C11 C 0.3465(6) 0.5392(5) 0.8081(3) 0.0444(19) Uani 1 1 d . . .
H11A H 0.3953 0.4932 0.7950 0.053 Uiso 1 1 calc R . .
H11B H 0.3964 0.5695 0.8380 0.053 Uiso 1 1 calc R . .
C12 C 0.3138(7) 0.5918(6) 0.7549(4) 0.061(3) Uani 1 1 d . . .
H12A H 0.3891 0.6103 0.7368 0.091 Uiso 1 1 calc R . .
H12B H 0.2666 0.6376 0.7682 0.091 Uiso 1 1 calc R . .
H12C H 0.2647 0.5615 0.7255 0.091 Uiso 1 1 calc R . .
C13 C 0.3245(6) 0.5047(4) 0.9396(3) 0.0345(16) Uani 1 1 d . . .
H13A H 0.3277 0.4718 0.9761 0.041 Uiso 1 1 calc R . .
H13B H 0.4091 0.5087 0.9254 0.041 Uiso 1 1 calc R . .
C14 C 0.2829(7) 0.5863(5) 0.9561(3) 0.0441(18) Uani 1 1 d . . .
H14A H 0.1975 0.5845 0.9694 0.053 Uiso 1 1 calc R . .
H14B H 0.2861 0.6221 0.9211 0.053 Uiso 1 1 calc R . .
C15 C 0.3686(7) 0.6170(5) 1.0068(3) 0.0480(19) Uani 1 1 d . . .
H15A H 0.3431 0.6704 1.0183 0.072 Uiso 1 1 calc R . .
H15B H 0.4528 0.6188 0.9931 0.072 Uiso 1 1 calc R . .
H15C H 0.3646 0.5813 1.0411 0.072 Uiso 1 1 calc R . .
C16 C 0.1203(5) 0.4474(4) 0.9161(3) 0.0295(14) Uani 1 1 d . . .
H16A H 0.0813 0.4997 0.9225 0.035 Uiso 1 1 calc R . .
H16B H 0.1302 0.4214 0.9556 0.035 Uiso 1 1 calc R . .
C17 C 0.0338(6) 0.3975(4) 0.8773(3) 0.0346(15) Uani 1 1 d . . .
H17A H 0.0126 0.4262 0.8398 0.042 Uiso 1 1 calc R . .
H17B H 0.0743 0.3470 0.8668 0.042 Uiso 1 1 calc R . .
C18 C -0.0816(6) 0.3802(5) 0.9107(4) 0.047(2) Uani 1 1 d . . .
H18A H -0.1372 0.3477 0.8856 0.071 Uiso 1 1 calc R . .
H18B H -0.1220 0.4303 0.9203 0.071 Uiso 1 1 calc R . .
H18C H -0.0602 0.3515 0.9476 0.071 Uiso 1 1 calc R . .
C19 C 0.3097(6) 0.3837(4) 0.8778(3) 0.0355(16) Uani 1 1 d . . .
H19A H 0.2703 0.3614 0.8411 0.043 Uiso 1 1 calc R . .
H19B H 0.3961 0.3954 0.8690 0.043 Uiso 1 1 calc R . .

loop_
_atom_site_aniso_label
_atom_site_aniso_U_11
_atom_site_aniso_U_22
_atom_site_aniso_U_33
_atom_site_aniso_U_23
_atom_site_aniso_U_13
_atom_site_aniso_U_12
Ge1 0.0268(4) 0.0326(4) 0.0335(4) 0.0053(3) 0.0038(3) 0.0029(3)
Ge2 0.0294(4) 0.0317(4) 0.0386(4) 0.0058(3) 0.0043(3) 0.0061(3)
Ge3 0.0277(4) 0.0401(4) 0.0368(4) 0.0052(3) -0.0075(3) -0.0042(3)
Ge4 0.0390(5) 0.0502(5) 0.0483(5) 0.0064(4) 0.0184(4) 0.0114(4)
Ge5 0.0345(4) 0.0329(4) 0.0460(4) 0.0057(3) 0.0028(3) 0.0097(3)
Ge6 0.0281(4) 0.0500(5) 0.0574(5) 0.0094(4) -0.0128(4) -0.0057(4)
Ge7 0.0303(4) 0.0428(5) 0.0444(4) 0.0137(3) 0.0057(3) -0.0021(3)
Ge8 0.0621(6) 0.0420(5) 0.0369(4) -0.0082(3) -0.0032(4) -0.0029(4)
Ge9 0.0526(5) 0.0537(5) 0.0279(4) 0.0084(3) -0.0068(3) 0.0001(4)
C1 0.064(6) 0.039(4) 0.039(4) 0.009(3) 0.016(4) 0.002(4)
C2 0.103(9) 0.078(7) 0.082(7) 0.032(6) 0.061(7) 0.023(6)
C3 0.219(18) 0.091(10) 0.063(7) -0.034(7) -0.006(9) -0.027(10)
C4 0.52(5) 0.16(2) 0.090(12) -0.069(13) -0.03(2) -0.02(2)
C20 0.089(9) 0.065(7) 0.147(12) -0.015(7) 0.065(8) -0.031(7)
C21 0.035(11) 0.079(18) 0.052(13) 0.016(13) -0.015(11) -0.001(10)
C22 0.037(14) 0.10(2) 0.049(13) -0.006(12) -0.022(10) -0.003(13)
C23 0.024(8) 0.063(11) 0.053(13) -0.006(11) 0.013(8) -0.022(8)
C24 0.075(15) 0.052(13) 0.046(12) -0.016(11) 0.024(10) -0.014(12)
C25 0.019(15) 0.09(2) 0.032(13) -0.001(14) -0.005(10) 0.004(13)
C26 0.029(11) 0.065(15) 0.020(10) 0.006(9) -0.003(7) -0.018(9)
C27 0.065(16) 0.044(11) 0.027(11) -0.011(9) 0.012(11) 0.012(11)
C28 0.067(14) 0.028(9) 0.034(9) -0.002(7) 0.013(9) -0.010(9)
C29 0.023(10) 0.018(9) 0.035(9) 0.012(7) -0.007(7) 0.000(7)
C30 0.039(9) 0.035(8) 0.056(9) -0.002(7) -0.005(7) -0.001(7)
C31 0.050(14) 0.026(14) 0.034(13) -0.003(10) -0.013(11) 0.013(11)
C21B 0.12(2) 0.073(16) 0.091(18) 0.020(15) 0.037(18) -0.017(14)
C22B 0.068(18) 0.075(16) 0.10(2) 0.040(15) 0.011(13) 0.010(13)
C23B 0.035(13) 0.11(2) 0.12(2) -0.05(2) -0.007(14) 0.002(14)
C24B 0.17(4) 0.34(8) 0.09(3) -0.05(4) 0.06(3) -0.19(5)
C25B 0.023(10) 0.13(3) 0.060(18) -0.011(17) -0.013(10) 0.020(15)
C26B 0.10(3) 0.041(13) 0.12(3) -0.025(19) -0.05(2) 0.007(13)
C27B 0.16(3) 0.12(3) 0.09(2) -0.08(2) -0.03(2) 0.07(2)
C28B 0.17(3) 0.14(3) 0.17(3) -0.10(3) -0.09(3) 0.11(3)
C29B 0.053(14) 0.073(17) 0.068(14) -0.039(13) 0.020(12) -0.036(14)
C30B 0.037(12) 0.078(16) 0.095(17) -0.008(14) -0.009(11) -0.021(11)
C31B 0.021(9) 0.045(15) 0.08(2) 0.002(11) -0.012(10) 0.001(9)
N1 0.019(3) 0.043(3) 0.027(3) -0.003(2) 0.001(2) 0.001(2)
N2 0.041(5) 0.075(6) 0.116(7) -0.005(6) -0.002(5) -0.028(5)
C8 0.042(5) 0.062(5) 0.053(5) -0.008(4) -0.005(4) 0.014(4)
C9 0.034(4) 0.051(5) 0.036(4) -0.002(3) 0.001(3) 0.012(3)
C10 0.023(3) 0.050(4) 0.028(3) 0.002(3) -0.003(3) -0.001(3)
C11 0.024(4) 0.067(5) 0.042(4) 0.008(4) 0.003(3) -0.001(4)
C12 0.030(4) 0.103(7) 0.050(5) 0.023(5) -0.004(3) -0.019(5)
C13 0.023(3) 0.054(4) 0.026(3) -0.001(3) -0.002(3) 0.004(3)
C14 0.041(4) 0.049(5) 0.041(4) -0.006(3) -0.008(3) 0.005(4)
C15 0.042(5) 0.055(5) 0.047(4) -0.007(4) -0.005(3) -0.011(4)
C16 0.021(3) 0.041(4) 0.026(3) 0.003(3) 0.000(2) 0.004(3)
C17 0.023(3) 0.040(4) 0.041(4) 0.002(3) -0.001(3) -0.001(3)
C18 0.025(4) 0.058(5) 0.059(5) 0.016(4) -0.001(3) -0.008(4)
C19 0.021(3) 0.057(5) 0.028(3) -0.010(3) 0.001(3) 0.003(3)

loop_
_atom_type_symbol
_atom_type_description
_atom_type_scat_dispersion_real
_atom_type_scat_dispersion_imag
_atom_type_scat_source
C C 0.0033 0.0016 'International Tables Vol C Tables 4.2.6.8 and 6.1.1.4'
H H 0.0000 0.0000 'International Tables Vol C Tables 4.2.6.8 and 6.1.1.4'
N N 0.0061 0.0033 'International Tables Vol C Tables 4.2.6.8 and 6.1.1.4'
Ge Ge 0.1547 1.8001 'International Tables Vol C Tables 4.2.6.8 and 6.1.1.4'

loop_
_geom_angle_atom_site_label_1
_geom_angle_atom_site_label_2
_geom_angle_atom_site_label_3
_geom_angle
C1 Ge1 Ge6 124.3(3)
C1 Ge1 Ge5 128.3(2)
Ge6 Ge1 Ge5 103.90(4)
C1 Ge1 Ge2 104.5(2)
Ge6 Ge1 Ge2 62.35(3)
Ge5 Ge1 Ge2 114.30(3)
C1 Ge1 Ge3 106.7(3)
Ge6 Ge1 Ge3 114.65(3)
Ge5 Ge1 Ge3 62.23(3)
Ge2 Ge1 Ge3 67.88(3)
Ge7 Ge2 Ge1 105.86(3)
Ge7 Ge2 Ge6 113.75(4)
Ge1 Ge2 Ge6 57.56(3)
Ge7 Ge2 Ge9 59.20(3)
Ge1 Ge2 Ge9 95.44(3)
Ge6 Ge2 Ge9 59.90(3)
Ge7 Ge2 Ge3 56.37(3)
Ge1 Ge2 Ge3 56.08(2)
Ge6 Ge2 Ge3 101.87(3)
Ge9 Ge2 Ge3 90.77(3)
Ge1 Ge3 Ge7 105.13(3)
Ge1 Ge3 Ge5 57.78(3)
Ge7 Ge3 Ge5 113.35(4)
Ge1 Ge3 Ge4 95.77(3)
Ge7 Ge3 Ge4 58.65(3)
Ge5 Ge3 Ge4 60.32(3)
Ge1 Ge3 Ge2 56.04(2)
Ge7 Ge3 Ge2 55.58(3)
Ge5 Ge3 Ge2 101.81(3)
Ge4 Ge3 Ge2 90.27(3)
Ge7 Ge4 Ge8 104.14(4)
Ge7 Ge4 Ge5 112.88(4)
Ge8 Ge4 Ge5 57.46(3)
Ge7 Ge4 Ge3 59.14(3)
Ge8 Ge4 Ge3 94.22(3)
Ge5 Ge4 Ge3 59.31(3)
Ge8 Ge5 Ge1 76.31(3)
Ge8 Ge5 Ge3 96.28(3)
Ge1 Ge5 Ge3 59.99(3)
Ge8 Ge5 Ge4 59.54(3)
Ge1 Ge5 Ge4 97.24(3)
Ge3 Ge5 Ge4 60.37(3)
Ge1 Ge6 Ge8 76.18(3)
Ge1 Ge6 Ge9 97.25(3)
Ge8 Ge6 Ge9 59.49(3)
Ge1 Ge6 Ge2 60.09(3)
Ge8 Ge6 Ge2 95.95(3)
Ge9 Ge6 Ge2 60.14(3)
Ge2 Ge7 Ge9 61.92(3)
Ge2 Ge7 Ge4 100.00(3)
Ge9 Ge7 Ge4 69.41(3)
Ge2 Ge7 Ge3 68.05(3)
Ge9 Ge7 Ge3 99.42(3)
Ge4 Ge7 Ge3 62.21(3)
C3 Ge8 Ge5 124.9(5)
C3 Ge8 Ge6 124.9(5)
Ge5 Ge8 Ge6 103.18(4)
C3 Ge8 Ge9 110.1(4)
Ge5 Ge8 Ge9 115.64(4)
Ge6 Ge8 Ge9 62.14(3)
C3 Ge8 Ge4 109.7(5)
Ge5 Ge8 Ge4 63.00(3)
Ge6 Ge8 Ge4 115.48(4)
Ge9 Ge8 Ge4 69.41(3)
Ge8 Ge9 Ge7 104.48(4)
Ge8 Ge9 Ge6 58.37(3)
Ge7 Ge9 Ge6 113.51(4)
Ge8 Ge9 Ge2 95.11(3)
Ge7 Ge9 Ge2 58.88(3)
Ge6 Ge9 Ge2 59.96(3)
C2 C1 Ge1 122.2(8)
C4 C3 Ge8 132.5(18)
C21B C20 N2 117.7(14)
C21B C20 C21 30.2(13)
N2 C20 C21 112.7(12)
C22 C21 C20 110.4(19)
C24 C23 N2 112.0(15)
C25 C24 C23 109.1(18)
N2 C26 C27 108(2)
C26 C27 C28 108(2)
N2 C29 C30 107.7(14)
C31 C30 C29 112.8(15)
C20 C21B C22B 103.9(19)
N2 C23B C24B 115(3)
C23B C24B C25B 126(5)
C27B C26B N2 124.5(19)
C26B C27B C28B 116(3)
C30B C29B N2 116(2)
C29B C30B C31B 108(2)
C16 N1 C19 111.5(5)
C16 N1 C10 107.4(5)
C19 N1 C10 109.6(5)
C16 N1 C13 108.5(5)
C19 N1 C13 108.2(5)
C10 N1 C13 111.7(5)
C23B N2 C26 72.2(18)
C23B N2 C29 128.1(15)
C26 N2 C29 128.8(14)
C23B N2 C20 127.4(14)
C26 N2 C20 112.4(15)
C29 N2 C20 91.2(10)
C23B N2 C29B 101.0(17)
C26 N2 C29B 114.7(17)
C29 N2 C29B 29.6(10)
C20 N2 C29B 120.2(14)
C23B N2 C26B 95(2)
C26 N2 C26B 24.9(13)
C29 N2 C26B 106.9(15)
C20 N2 C26B 105.7(12)
C29B N2 C26B 101.9(14)
C23B N2 C23 35.8(15)
C26 N2 C23 105.8(13)
C29 N2 C23 112.6(12)
C20 N2 C23 102.6(10)
C29B N2 C23 98.0(12)
C26B N2 C23 130.2(16)
C19 C9 C8 110.8(6)
C11 C10 N1 115.8(5)
C10 C11 C12 109.1(6)
C14 C13 N1 116.4(5)
C13 C14 C15 108.0(6)
N1 C16 C17 115.9(5)
C18 C17 C16 109.5(6)
C9 C19 N1 115.9(5)

loop_
_geom_bond_atom_site_label_1
_geom_bond_atom_site_label_2
_geom_bond_distance
Ge1 C1 1.977(7)
Ge1 Ge6 2.5233(10)
Ge1 Ge5 2.5328(10)
Ge1 Ge2 2.5917(10)
Ge1 Ge3 2.5927(10)
Ge2 Ge7 2.5744(10)
Ge2 Ge6 2.6484(11)
Ge2 Ge9 2.6532(11)
Ge2 Ge3 2.8945(10)
Ge3 Ge7 2.5984(10)
Ge3 Ge5 2.6492(11)
Ge3 Ge4 2.6780(11)
Ge4 Ge7 2.5852(12)
Ge4 Ge8 2.5894(13)
Ge4 Ge5 2.6765(11)
Ge5 Ge8 2.5322(11)
Ge6 Ge8 2.5492(13)
Ge6 Ge9 2.6470(12)
Ge7 Ge9 2.5832(11)
Ge8 C3 1.991(11)
Ge8 Ge9 2.5794(12)
C1 C2 1.339(13)
C3 C4 1.20(3)
C20 C21B 1.31(3)
C20 N2 1.566(15)
C20 C21 1.66(2)
C21 C22 1.60(4)
C23 C24 1.65(4)
C23 N2 1.67(2)
C24 C25 1.56(5)
C26 N2 1.36(3)
C26 C27 1.52(3)
C27 C28 1.56(3)
C29 N2 1.51(2)
C29 C30 1.59(2)
C30 C31 1.48(4)
C21B C22B 1.48(3)
C23B N2 1.33(3)
C23B C24B 1.36(4)
C24B C25B 1.47(5)
C26B C27B 1.40(4)
C26B N2 1.67(3)
C27B C28B 1.54(3)
C29B C30B 1.39(3)
C29B N2 1.58(3)
C30B C31B 1.54(3)
N1 C16 1.517(8)
N1 C19 1.518(9)
N1 C10 1.521(8)
N1 C13 1.527(8)
C8 C9 1.536(10)
C9 C19 1.503(10)
C10 C11 1.512(9)
C11 C12 1.517(11)
C13 C14 1.498(10)
C14 C15 1.536(10)
C16 C17 1.518(9)
C17 C18 1.517(10)
